data_7035281
loop_
_publ_author_name
'Mariappan, Kadarkaraisamy'
'Alaparthi, Madhubabu'
'Hoffman, Mariah'
'Rama, Myriam Alcantar'
'Balasubramanian, Vinothini'
'John, Danielle M.'
'Sykes, Andrew G.'

_publ_section_title
;
 Improved selectivity for Pb(ii) by sulfur, selenium and tellurium
 analogues of 1,8-anthraquinone-18-crown-5: synthesis, spectroscopy, X-ray
 crystallography and computational studies.
;
_journal_issue 26
_journal_name_full 'Dalton transactions (Cambridge, England : 2003)'
_journal_page_first 11774
_journal_page_last 11787
_journal_paper_doi 10.1039/c5dt01305d
_journal_volume 44
_journal_year 2015
_chemical_formula_moiety 'C22 H22 Cl2 O14 Pb Se'
_chemical_formula_sum 'C22 H22 Cl2 O14 Pb Se'
_chemical_formula_weight 867.44
_chemical_name_common 'CESe+Pb complex'
_chemical_name_systematic
;
 ?
;
_space_group_crystal_system triclinic
_space_group_IT_number 2
_space_group_name_Hall '-P 1'
_space_group_name_H-M_alt 'P -1'
_symmetry_space_group_name_Hall '-P 1'
_symmetry_space_group_name_H-M 'P -1'
_atom_sites_solution_hydrogens geom
_audit_creation_method SHELXL-2013
_audit_update_record
;
2014-01-09 deposited with the CCDC.
2015-05-27 downloaded from the CCDC.
;
_cell_angle_alpha 80.0990(10)
_cell_angle_beta 82.5590(10)
_cell_angle_gamma 85.9020(10)
_cell_formula_units_Z 2
_cell_length_a 8.0759(6)
_cell_length_b 12.2739(9)
_cell_length_c 13.1224(9)
_cell_measurement_reflns_used 8360
_cell_measurement_temperature 100(2)
_cell_measurement_theta_max 25.44
_cell_measurement_theta_min 2.50
_cell_volume 1268.95(16)
_computing_cell_refinement 'Bruker SAINT'
_computing_data_collection 'Bruker APEX2'
_computing_data_reduction 'Bruker SAINT'
_computing_molecular_graphics 'Bruker SHELXTL'
_computing_publication_material 'Bruker SHELXTL'
_computing_structure_refinement 'SHELXL-2013 (Sheldrick 2013)'
_computing_structure_solution 'SHELXS-97 (Sheldrick 2008)'
_diffrn_ambient_temperature 100(2)
_diffrn_measured_fraction_theta_full 0.998
_diffrn_measured_fraction_theta_max 0.997
_diffrn_measurement_device_type 'CCD area detector'
_diffrn_measurement_method 'phi and omega scans'
_diffrn_radiation_monochromator graphite
_diffrn_radiation_source 'sealed tube'
_diffrn_radiation_type MoK\a
_diffrn_radiation_wavelength 0.71073
_diffrn_reflns_av_R_equivalents 0.0260
_diffrn_reflns_av_unetI/netI 0.0293
_diffrn_reflns_laue_measured_fraction_full 0.998
_diffrn_reflns_laue_measured_fraction_max 0.997
_diffrn_reflns_limit_h_max 9
_diffrn_reflns_limit_h_min -9
_diffrn_reflns_limit_k_max 14
_diffrn_reflns_limit_k_min -14
_diffrn_reflns_limit_l_max 15
_diffrn_reflns_limit_l_min -15
_diffrn_reflns_number 13047
_diffrn_reflns_point_group_measured_fraction_full 0.998
_diffrn_reflns_point_group_measured_fraction_max 0.997
_diffrn_reflns_theta_full 25.242
_diffrn_reflns_theta_max 25.450
_diffrn_reflns_theta_min 1.587
_exptl_absorpt_coefficient_mu 8.367
_exptl_absorpt_correction_T_max 0.188
_exptl_absorpt_correction_T_min 0.013
_exptl_absorpt_correction_type multi-scan
_exptl_absorpt_process_details SADABS
_exptl_crystal_colour 'light orange'
_exptl_crystal_density_diffrn 2.270
_exptl_crystal_description slab
_exptl_crystal_F_000 832
_exptl_crystal_size_max 0.500
_exptl_crystal_size_mid 0.250
_exptl_crystal_size_min 0.200
_refine_diff_density_max 2.121
_refine_diff_density_min -1.132
_refine_diff_density_rms 0.168
_refine_ls_extinction_method none
_refine_ls_goodness_of_fit_ref 1.127
_refine_ls_hydrogen_treatment constr
_refine_ls_matrix_type full
_refine_ls_number_parameters 361
_refine_ls_number_reflns 4691
_refine_ls_number_restraints 0
_refine_ls_restrained_S_all 1.127
_refine_ls_R_factor_all 0.0242
_refine_ls_R_factor_gt 0.0220
_refine_ls_shift/su_max 0.002
_refine_ls_shift/su_mean 0.000
_refine_ls_structure_factor_coef Fsqd
_refine_ls_weighting_details 'w=1/[\s^2^(Fo^2^)+(0.0425P)^2^] where P=(Fo^2^+2Fc^2^)/3'
_refine_ls_weighting_scheme calc
_refine_ls_wR_factor_gt 0.0580
_refine_ls_wR_factor_ref 0.0671
_reflns_Friedel_coverage 0.000
_reflns_number_gt 4439
_reflns_number_total 4691
_reflns_threshold_expression 'I > 2\s(I)'
_cod_data_source_file c5dt01305d3.cif
_cod_data_source_block shelx
_cod_depositor_comments 'Adding full bibliography for 7035276--7035281.cif.'
_cod_database_code 7035281
_shelx_space_group_comment
;
The symmetry employed for this shelxl refinement is uniquely defined
by the following loop, which should always be used as a source of
symmetry information in preference to the above space-group names.
They are only intended as comments.
;
_shelx_estimated_absorpt_t_min 0.103
_shelx_estimated_absorpt_t_max 0.285
_shelxl_version_number 2013-4

loop_
_space_group_symop_operation_xyz
'x, y, z'
'-x, -y, -z'

loop_
_atom_site_label
_atom_site_type_symbol
_atom_site_fract_x
_atom_site_fract_y
_atom_site_fract_z
_atom_site_U_iso_or_equiv
_atom_site_adp_type
_atom_site_occupancy
_atom_site_site_symmetry_order
_atom_site_calc_flag
_atom_site_refinement_flags_posn
_atom_site_refinement_flags_adp
C1 C 0.3857(5) 0.4011(4) 1.0969(3) 0.0156(9) Uani 1 1 d . .
H1 H 0.3770 0.4224 1.1621 0.019 Uiso 1 1 calc R U
C2 C 0.2685(5) 0.4397(4) 1.0299(3) 0.0169(9) Uani 1 1 d . .
H2 H 0.1798 0.4868 1.0505 0.020 Uiso 1 1 calc R U
C3 C 0.2812(5) 0.4091(3) 0.9326(3) 0.0137(9) Uani 1 1 d . .
H3 H 0.2043 0.4389 0.8871 0.016 Uiso 1 1 calc R U
C4 C 0.4078(5) 0.3342(3) 0.9018(3) 0.0106(8) Uani 1 1 d . .
C5 C 0.5262(5) 0.2918(3) 0.9704(3) 0.0116(8) Uani 1 1 d . .
C6 C 0.5175(5) 0.3297(3) 1.0655(3) 0.0127(9) Uani 1 1 d . .
C7 C 0.6528(5) 0.3001(3) 1.1338(3) 0.0138(9) Uani 1 1 d . .
C8 C 0.6612(5) 0.2097(3) 0.9437(3) 0.0113(9) Uani 1 1 d . .
C9 C 0.8101(5) 0.2449(3) 1.0890(3) 0.0133(9) Uani 1 1 d . .
C10 C 0.8175(5) 0.2040(3) 0.9947(3) 0.0111(8) Uani 1 1 d . .
C11 C 0.9494(6) 0.2355(4) 1.1429(3) 0.0164(9) Uani 1 1 d . .
H11 H 0.9434 0.2626 1.2054 0.020 Uiso 1 1 calc R U
C12 C 1.0967(5) 0.1858(4) 1.1028(3) 0.0164(9) Uani 1 1 d . .
H12 H 1.1894 0.1787 1.1392 0.020 Uiso 1 1 calc R U
C13 C 1.1083(5) 0.1465(4) 1.0095(3) 0.0159(9) Uani 1 1 d . .
H13 H 1.2088 0.1137 0.9835 0.019 Uiso 1 1 calc R U
C14 C 0.9709(5) 0.1554(3) 0.9538(3) 0.0119(8) Uani 1 1 d . .
C15 C 0.3409(5) 0.3752(4) 0.7280(3) 0.0136(9) Uani 1 1 d . .
H15A H 0.3821 0.4488 0.7201 0.016 Uiso 1 1 calc R U
H15B H 0.2217 0.3796 0.7502 0.016 Uiso 1 1 calc R U
C16 C 0.3722(5) 0.3344(4) 0.6259(3) 0.0131(9) Uani 1 1 d . .
H16A H 0.3382 0.2588 0.6351 0.016 Uiso 1 1 calc R U
H16B H 0.3052 0.3796 0.5767 0.016 Uiso 1 1 calc R U
C17 C 0.5670(5) 0.3536(4) 0.4714(3) 0.0138(9) Uani 1 1 d . .
H17A H 0.5146 0.4241 0.4434 0.017 Uiso 1 1 calc R U
H17B H 0.5139 0.2953 0.4484 0.017 Uiso 1 1 calc R U
C18 C 0.7512(5) 0.3506(3) 0.4324(3) 0.0131(9) Uani 1 1 d . .
H18A H 0.8094 0.3964 0.4680 0.016 Uiso 1 1 calc R U
H18B H 0.7681 0.3786 0.3583 0.016 Uiso 1 1 calc R U
C19 C 1.0760(5) 0.2158(4) 0.4654(3) 0.0147(9) Uani 1 1 d . .
H19A H 1.1373 0.2175 0.3965 0.018 Uiso 1 1 calc R U
H19B H 1.0893 0.2854 0.4883 0.018 Uiso 1 1 calc R U
C20 C 1.1437(5) 0.1204(4) 0.5406(3) 0.0136(9) Uani 1 1 d . .
H20A H 1.1155 0.0505 0.5238 0.016 Uiso 1 1 calc R U
H20B H 1.2645 0.1216 0.5352 0.016 Uiso 1 1 calc R U
C21 C 1.1115(5) 0.0347(3) 0.7204(3) 0.0121(9) Uani 1 1 d . .
H21A H 1.2127 -0.0039 0.6940 0.014 Uiso 1 1 calc R U
H21B H 1.0214 -0.0159 0.7330 0.014 Uiso 1 1 calc R U
C22 C 1.1360(5) 0.0727(4) 0.8198(3) 0.0133(9) Uani 1 1 d . .
H22A H 1.1705 0.0104 0.8701 0.016 Uiso 1 1 calc R U
H22B H 1.2219 0.1265 0.8068 0.016 Uiso 1 1 calc R U
O5 O 0.6409(4) 0.3255(3) 1.2196(2) 0.0223(7) Uani 1 1 d . .
O6 O 0.6442(3) 0.1449(2) 0.8839(2) 0.0116(6) Uani 1 1 d . .
O2 O 0.9787(3) 0.1221(2) 0.8592(2) 0.0133(6) Uani 1 1 d . .
O1 O 0.4235(3) 0.3017(2) 0.8058(2) 0.0116(6) Uani 1 1 d . .
O4 O 1.0712(4) 0.1310(2) 0.6449(2) 0.0122(6) Uani 1 1 d . .
O3 O 0.5460(3) 0.3386(2) 0.5845(2) 0.0120(6) Uani 1 1 d . .
O7 O 0.9783(4) 0.5147(3) 0.7439(3) 0.0207(7) Uani 1 1 d . .
O8 O 0.7526(4) 0.3972(3) 0.7730(3) 0.0239(7) Uani 1 1 d . .
O9 O 0.7736(4) 0.5412(3) 0.6294(3) 0.0287(8) Uani 1 1 d . .
O10 O 0.9594(4) 0.3837(3) 0.6336(2) 0.0195(7) Uani 1 1 d . .
O11 O 0.5035(4) 0.0855(2) 0.6731(2) 0.0178(7) Uani 1 1 d . .
O12 O 0.7514(4) -0.0247(3) 0.6874(3) 0.0191(7) Uani 1 1 d . .
O13 O 0.5055(4) -0.0776(3) 0.7994(3) 0.0240(8) Uani 1 1 d . .
O14 O 0.5253(4) -0.0909(3) 0.6213(3) 0.0232(7) Uani 1 1 d . .
Cl1 Cl 0.86646(12) 0.46142(8) 0.69448(8) 0.0122(2) Uani 1 1 d . .
Cl2 Cl 0.56962(12) -0.02977(8) 0.69604(8) 0.0142(2) Uani 1 1 d . .
Se1 Se 0.83785(5) 0.19640(3) 0.46013(3) 0.01248(10) Uani 1 1 d . .
Pb1 Pb 0.75710(2) 0.20186(2) 0.68818(2) 0.01010(7) Uani 1 1 d . .

loop_
_atom_site_aniso_label
_atom_site_aniso_U_11
_atom_site_aniso_U_22
_atom_site_aniso_U_33
_atom_site_aniso_U_23
_atom_site_aniso_U_13
_atom_site_aniso_U_12
C1 0.020(2) 0.015(2) 0.012(2) -0.0058(18) 0.0025(17) -0.0006(18)
C2 0.017(2) 0.015(2) 0.016(2) -0.0048(18) 0.0049(18) 0.0044(18)
C3 0.014(2) 0.010(2) 0.016(2) -0.0001(18) -0.0003(17) 0.0012(17)
C4 0.013(2) 0.008(2) 0.011(2) -0.0029(16) 0.0016(16) -0.0015(16)
C5 0.014(2) 0.008(2) 0.013(2) -0.0018(17) 0.0006(16) -0.0024(16)
C6 0.018(2) 0.009(2) 0.011(2) -0.0013(17) -0.0009(17) -0.0016(17)
C7 0.022(2) 0.008(2) 0.011(2) 0.0002(17) -0.0007(17) -0.0057(17)
C8 0.018(2) 0.007(2) 0.007(2) 0.0029(16) 0.0041(16) -0.0021(17)
C9 0.021(2) 0.010(2) 0.006(2) 0.0049(17) -0.0002(17) -0.0038(17)
C10 0.014(2) 0.008(2) 0.010(2) 0.0030(16) -0.0025(16) -0.0004(16)
C11 0.024(2) 0.015(2) 0.011(2) 0.0012(18) -0.0058(18) -0.0043(18)
C12 0.019(2) 0.016(2) 0.014(2) 0.0035(18) -0.0067(18) -0.0030(18)
C13 0.014(2) 0.015(2) 0.016(2) 0.0040(18) -0.0026(17) 0.0005(17)
C14 0.017(2) 0.008(2) 0.010(2) 0.0019(16) -0.0016(16) -0.0028(16)
C15 0.013(2) 0.015(2) 0.012(2) -0.0005(18) -0.0031(17) 0.0073(17)
C16 0.0078(19) 0.016(2) 0.016(2) -0.0024(18) -0.0045(17) 0.0046(16)
C17 0.019(2) 0.013(2) 0.009(2) 0.0015(17) -0.0038(17) 0.0005(17)
C18 0.018(2) 0.010(2) 0.010(2) -0.0003(17) -0.0025(17) 0.0011(17)
C19 0.016(2) 0.013(2) 0.012(2) 0.0001(18) 0.0024(17) 0.0019(17)
C20 0.016(2) 0.013(2) 0.011(2) -0.0053(18) 0.0024(17) 0.0016(17)
C21 0.011(2) 0.011(2) 0.012(2) 0.0013(17) 0.0001(16) 0.0017(16)
C22 0.013(2) 0.013(2) 0.012(2) -0.0003(18) -0.0007(17) 0.0052(17)
O5 0.0264(18) 0.0290(19) 0.0136(17) -0.0102(15) -0.0040(13) 0.0032(15)
O6 0.0162(15) 0.0099(15) 0.0080(15) -0.0025(12) 0.0002(12) 0.0031(12)
O2 0.0118(14) 0.0181(16) 0.0100(15) -0.0040(12) -0.0021(12) 0.0044(12)
O1 0.0127(14) 0.0132(15) 0.0085(15) -0.0021(12) -0.0018(11) 0.0040(12)
O4 0.0163(15) 0.0106(15) 0.0084(15) -0.0013(12) 0.0007(12) 0.0041(12)
O3 0.0119(14) 0.0159(16) 0.0073(15) -0.0008(12) -0.0001(11) 0.0005(12)
O7 0.0170(16) 0.0217(18) 0.0266(19) -0.0115(15) -0.0058(14) 0.0008(13)
O8 0.0304(19) 0.0176(17) 0.0218(18) -0.0048(14) 0.0099(14) -0.0075(14)
O9 0.032(2) 0.0177(18) 0.036(2) 0.0030(15) -0.0190(16) 0.0045(15)
O10 0.0192(16) 0.0200(17) 0.0207(17) -0.0120(14) 0.0014(13) 0.0034(13)
O11 0.0141(15) 0.0115(16) 0.0268(18) -0.0011(13) -0.0039(13) 0.0024(12)
O12 0.0094(15) 0.0199(17) 0.0269(19) -0.0020(14) -0.0013(13) 0.0008(12)
O13 0.0287(19) 0.0215(18) 0.0195(18) 0.0009(14) 0.0016(14) -0.0031(14)
O14 0.0220(17) 0.0254(19) 0.0265(19) -0.0140(15) -0.0047(14) -0.0030(14)
Cl1 0.0116(5) 0.0113(5) 0.0135(5) -0.0028(4) -0.0004(4) 0.0015(4)
Cl2 0.0127(5) 0.0130(5) 0.0168(5) -0.0030(4) -0.0011(4) 0.0010(4)
Se1 0.0156(2) 0.0108(2) 0.0115(2) -0.00349(17) -0.00249(16) 0.00187(16)
Pb1 0.01128(10) 0.00983(10) 0.00876(10) -0.00143(6) -0.00082(6) 0.00147(6)

loop_
_atom_type_symbol
_atom_type_description
_atom_type_scat_dispersion_real
_atom_type_scat_dispersion_imag
_atom_type_scat_source
C C 0.0033 0.0016 'International Tables Vol C Tables 4.2.6.8 and 6.1.1.4'
H H 0.0000 0.0000 'International Tables Vol C Tables 4.2.6.8 and 6.1.1.4'
O O 0.0106 0.0060 'International Tables Vol C Tables 4.2.6.8 and 6.1.1.4'
Cl Cl 0.1484 0.1585 'International Tables Vol C Tables 4.2.6.8 and 6.1.1.4'
Se Se -0.0929 2.2259 'International Tables Vol C Tables 4.2.6.8 and 6.1.1.4'
Pb Pb -3.3944 10.1111 'International Tables Vol C Tables 4.2.6.8 and 6.1.1.4'

loop_
_geom_angle_atom_site_label_1
_geom_angle_atom_site_label_2
_geom_angle_atom_site_label_3
_geom_angle
C2 C1 C6 119.1(4)
C2 C1 H1 120.4
C6 C1 H1 120.4
C1 C2 C3 120.8(4)
C1 C2 H2 119.6
C3 C2 H2 119.6
C2 C3 C4 120.8(4)
C2 C3 H3 119.6
C4 C3 H3 119.6
O1 C4 C3 122.3(4)
O1 C4 C5 118.6(3)
C3 C4 C5 119.1(4)
C6 C5 C4 119.0(4)
C6 C5 C8 119.1(4)
C4 C5 C8 121.9(4)
C1 C6 C5 120.9(4)
C1 C6 C7 117.9(4)
C5 C6 C7 121.1(4)
O5 C7 C6 121.6(4)
O5 C7 C9 121.0(4)
C6 C7 C9 117.3(4)
O6 C8 C5 121.4(4)
O6 C8 C10 120.5(4)
C5 C8 C10 118.1(4)
C11 C9 C10 120.8(4)
C11 C9 C7 118.3(4)
C10 C9 C7 120.9(4)
C9 C10 C14 118.8(4)
C9 C10 C8 118.5(4)
C14 C10 C8 122.7(4)
C12 C11 C9 119.4(4)
C12 C11 H11 120.3
C9 C11 H11 120.3
C11 C12 C13 121.0(4)
C11 C12 H12 119.5
C13 C12 H12 119.5
C12 C13 C14 120.6(4)
C12 C13 H13 119.7
C14 C13 H13 119.7
O2 C14 C13 122.6(4)
O2 C14 C10 118.1(4)
C13 C14 C10 119.3(4)
O1 C15 C16 110.4(3)
O1 C15 H15A 109.6
C16 C15 H15A 109.6
O1 C15 H15B 109.6
C16 C15 H15B 109.6
H15A C15 H15B 108.1
O3 C16 C15 111.3(3)
O3 C16 H16A 109.4
C15 C16 H16A 109.4
O3 C16 H16B 109.4
C15 C16 H16B 109.4
H16A C16 H16B 108.0
O3 C17 C18 109.2(3)
O3 C17 H17A 109.8
C18 C17 H17A 109.8
O3 C17 H17B 109.8
C18 C17 H17B 109.8
H17A C17 H17B 108.3
C17 C18 Se1 107.9(3)
C17 C18 H18A 110.1
Se1 C18 H18A 110.1
C17 C18 H18B 110.1
Se1 C18 H18B 110.1
H18A C18 H18B 108.4
C20 C19 Se1 108.9(3)
C20 C19 H19A 109.9
Se1 C19 H19A 109.9
C20 C19 H19B 109.9
Se1 C19 H19B 109.9
H19A C19 H19B 108.3
O4 C20 C19 108.7(3)
O4 C20 H20A 110.0
C19 C20 H20A 110.0
O4 C20 H20B 110.0
C19 C20 H20B 110.0
H20A C20 H20B 108.3
O4 C21 C22 108.6(3)
O4 C21 H21A 110.0
C22 C21 H21A 110.0
O4 C21 H21B 110.0
C22 C21 H21B 110.0
H21A C21 H21B 108.4
O2 C22 C21 107.5(3)
O2 C22 H22A 110.2
C21 C22 H22A 110.2
O2 C22 H22B 110.2
C21 C22 H22B 110.2
H22A C22 H22B 108.5
C8 O6 Pb1 117.5(3)
C14 O2 C22 116.8(3)
C4 O1 C15 115.0(3)
C20 O4 C21 112.2(3)
C20 O4 Pb1 122.4(2)
C21 O4 Pb1 110.2(2)
C16 O3 C17 111.3(3)
C16 O3 Pb1 116.6(2)
C17 O3 Pb1 119.0(2)
Cl2 O11 Pb1 103.51(14)
O9 Cl1 O7 110.5(2)
O9 Cl1 O8 109.6(2)
O7 Cl1 O8 109.7(2)
O9 Cl1 O10 110.1(2)
O7 Cl1 O10 110.15(18)
O8 Cl1 O10 106.66(19)
O14 Cl2 O13 111.1(2)
O14 Cl2 O12 110.14(19)
O13 Cl2 O12 110.3(2)
O14 Cl2 O11 109.5(2)
O13 Cl2 O11 109.61(19)
O12 Cl2 O11 106.05(18)
C18 Se1 C19 101.38(18)
C18 Se1 Pb1 88.71(12)
C19 Se1 Pb1 91.67(13)
O6 Pb1 O11 79.12(9)
O6 Pb1 O3 112.54(9)
O11 Pb1 O3 73.47(9)
O6 Pb1 O4 112.54(9)
O11 Pb1 O4 122.37(9)
O3 Pb1 O4 134.33(9)
O6 Pb1 Se1 160.92(6)
O11 Pb1 Se1 84.09(7)
O3 Pb1 Se1 70.55(6)
O4 Pb1 Se1 69.39(6)

loop_
_geom_bond_atom_site_label_1
_geom_bond_atom_site_label_2
_geom_bond_distance
C1 C2 1.379(6)
C1 C6 1.396(6)
C1 H1 0.9300
C2 C3 1.380(6)
C2 H2 0.9300
C3 C4 1.393(6)
C3 H3 0.9300
C4 O1 1.374(5)
C4 C5 1.409(6)
C5 C6 1.398(6)
C5 C8 1.481(6)
C6 C7 1.487(6)
C7 O5 1.209(5)
C7 C9 1.497(6)
C8 O6 1.236(5)
C8 C10 1.495(6)
C9 C11 1.393(6)
C9 C10 1.407(6)
C10 C14 1.418(6)
C11 C12 1.382(6)
C11 H11 0.9300
C12 C13 1.382(6)
C12 H12 0.9300
C13 C14 1.394(6)
C13 H13 0.9300
C14 O2 1.365(5)
C15 O1 1.439(5)
C15 C16 1.495(6)
C15 H15A 0.9700
C15 H15B 0.9700
C16 O3 1.439(5)
C16 H16A 0.9700
C16 H16B 0.9700
C17 O3 1.453(5)
C17 C18 1.509(6)
C17 H17A 0.9700
C17 H17B 0.9700
C18 Se1 1.961(4)
C18 H18A 0.9700
C18 H18B 0.9700
C19 C20 1.515(6)
C19 Se1 1.966(4)
C19 H19A 0.9700
C19 H19B 0.9700
C20 O4 1.441(5)
C20 H20A 0.9700
C20 H20B 0.9700
C21 O4 1.454(5)
C21 C22 1.498(6)
C21 H21A 0.9700
C21 H21B 0.9700
C22 O2 1.441(5)
C22 H22A 0.9700
C22 H22B 0.9700
O6 Pb1 2.604(3)
O4 Pb1 2.645(3)
O3 Pb1 2.642(3)
O7 Cl1 1.430(3)
O8 Cl1 1.452(3)
O9 Cl1 1.422(3)
O10 Cl1 1.455(3)
O11 Cl2 1.471(3)
O11 Pb1 2.625(3)
O12 Cl2 1.462(3)
O13 Cl2 1.429(3)
O14 Cl2 1.426(3)
Se1 Pb1 2.9904(5)
